data_4108374
loop_
_publ_author_name
'Venukrishnan Komanduri'
'Christopher D. Grant'
'Michael J. Krische'

_publ_section_title
;
 Branch-Selective Reductive Coupling of 2-Vinyl Pyridines and Imines via
 Rhodium Catalyzed C-C Bond Forming Hydrogenation
;
_journal_name_full 'Journal of the American Chemical Society'
_journal_page_first 12592
_journal_page_last 12593
_journal_paper_doi 10.1021/ja805056g
_journal_volume 130
_journal_year 2008
_chemical_formula_sum 'C19 H19 Br N2 O2 S2'
_chemical_formula_weight 451.39
_chemical_name_systematic
; 
 ? 
;
_space_group_IT_number 14
_symmetry_cell_setting monoclinic
_symmetry_space_group_name_Hall '-P 2ybc'
_symmetry_space_group_name_H-M 'P 1 21/c 1'
_atom_sites_solution_hydrogens geom
_atom_sites_solution_primary direct
_atom_sites_solution_secondary difmap
_audit_creation_method SHELXL-97
_cell_angle_alpha 90.00
_cell_angle_beta 108.334(1)
_cell_angle_gamma 90.00
_cell_formula_units_Z 4
_cell_length_a 10.6171(3)
_cell_length_b 12.0557(4)
_cell_length_c 15.7265(7)
_cell_measurement_reflns_used 4255
_cell_measurement_temperature 153(2)
_cell_measurement_theta_max 27.5
_cell_measurement_theta_min 1
_cell_volume 1910.76(12)
_computing_cell_refinement 'Collect software, Nonius B.V. 1998'
_computing_data_collection 'Collect software, Nonius B.V. 1998'
_computing_data_reduction
;
DENZO and Scalepack (Otwinoski and Minor, 1997)
;
_computing_molecular_graphics 'XP SHELXTL/PC, Siemens Analytical'
_computing_structure_refinement 'XL SHELXTL/PC, Siemens Analytical'
_computing_structure_solution
;

SIR97 - Altomare A., Burla M.C., Camalli M., Cascarano G.L., Giacovazzo C., 
Guagliardi A., Moliterni A.G.G., Polidori G.,Spagna R.
;
_diffrn_ambient_temperature 153(2)
_diffrn_measured_fraction_theta_full 0.996
_diffrn_measured_fraction_theta_max 0.996
_diffrn_measurement_device_type 'Nonius Kappa CCD'
_diffrn_measurement_method \w-scans
_diffrn_radiation_monochromator graphite
_diffrn_radiation_source 'fine-focus sealed tube'
_diffrn_radiation_type MoK\a
_diffrn_radiation_wavelength 0.71073
_diffrn_reflns_av_R_equivalents 0.0185
_diffrn_reflns_av_sigmaI/netI 0.0297
_diffrn_reflns_limit_h_max 13
_diffrn_reflns_limit_h_min -13
_diffrn_reflns_limit_k_max 15
_diffrn_reflns_limit_k_min -15
_diffrn_reflns_limit_l_max 20
_diffrn_reflns_limit_l_min -20
_diffrn_reflns_number 8165
_diffrn_reflns_theta_full 27.48
_diffrn_reflns_theta_max 27.48
_diffrn_reflns_theta_min 2.17
_exptl_absorpt_coefficient_mu 2.386
_exptl_absorpt_correction_T_max 0.56
_exptl_absorpt_correction_T_min 0.47
_exptl_absorpt_correction_type multi-scan
_exptl_absorpt_process_details
;
DENZO and Scalepack (Otwinoski and Minor, 1997)
;
_exptl_crystal_colour colorless
_exptl_crystal_density_diffrn 1.569
_exptl_crystal_description prisms
_exptl_crystal_F_000 920
_exptl_crystal_size_max 0.35
_exptl_crystal_size_mid 0.32
_exptl_crystal_size_min 0.24
_refine_diff_density_max 0.379
_refine_diff_density_min -0.501
_refine_diff_density_rms 0.058
_refine_ls_extinction_coef 0.0010(3)
_refine_ls_extinction_expression Fc^*^=kFc[1+0.001xFc^2^\l^3^/sin(2\q)]^-1/4^
_refine_ls_extinction_method SHELXL
_refine_ls_goodness_of_fit_ref 0.997
_refine_ls_hydrogen_treatment mixed
_refine_ls_matrix_type full
_refine_ls_number_parameters 280
_refine_ls_number_reflns 4366
_refine_ls_number_restraints 108
_refine_ls_restrained_S_all 0.999
_refine_ls_R_factor_all 0.0404
_refine_ls_R_factor_gt 0.0291
_refine_ls_shift/su_max 0.004
_refine_ls_shift/su_mean 0.000
_refine_ls_structure_factor_coef Fsqd
_refine_ls_weighting_details 'calc w=1/[\s^2^(Fo^2^)+(0.0321P)^2^+1.1485P] where P=(Fo^2^+2Fc^2^)/3'
_refine_ls_weighting_scheme calc
_refine_ls_wR_factor_gt 0.0653
_refine_ls_wR_factor_ref 0.0700
_reflns_number_gt 3645
_reflns_number_total 4366
_reflns_threshold_expression >2sigma(I)
_cod_data_source_file ja805056g_si_001.cif
_cod_data_source_block br1
_cod_database_code 4108374

loop_
_symmetry_equiv_pos_as_xyz
'x, y, z'
'-x, y+1/2, -z+1/2'
'-x, -y, -z'
'x, -y-1/2, z-1/2'

loop_
_atom_site_label
_atom_site_type_symbol
_atom_site_fract_x
_atom_site_fract_y
_atom_site_fract_z
_atom_site_U_iso_or_equiv
_atom_site_adp_type
_atom_site_occupancy
_atom_site_symmetry_multiplicity
_atom_site_calc_flag
_atom_site_refinement_flags
_atom_site_disorder_assembly
_atom_site_disorder_group
Br1 Br 0.007131(19) 0.455675(19) 0.334404(13) 0.03274(9) Uani 1 1 d . . .
N1 N 0.26954(14) 0.39216(12) 0.39337(10) 0.0208(3) Uani 1 1 d . . .
N2 N 0.44737(16) 0.13711(13) 0.40651(11) 0.0208(3) Uani 1 1 d . . .
O1 O 0.24947(13) 0.06582(12) 0.29005(9) 0.0287(3) Uani 1 1 d . . .
O2 O 0.37104(13) -0.04984(10) 0.42094(9) 0.0263(3) Uani 1 1 d . . .
S1 S 0.32020(4) 0.05649(4) 0.38383(3) 0.02023(11) Uani 1 1 d . . .
S2 S 0.6076(2) 0.0866(2) 0.28849(16) 0.0270(4) Uani 0.50 1 d PDU A 1
C17 C 0.7144(8) 0.1348(8) 0.2353(5) 0.0281(17) Uani 0.50 1 d PDU A 1
H17A H 0.7689 0.0887 0.2126 0.034 Uiso 0.50 1 calc PR A 1
C18 C 0.7115(8) 0.2466(8) 0.2298(6) 0.0294(17) Uani 0.50 1 d PDU A 1
H18A H 0.7642 0.2884 0.2025 0.035 Uiso 0.50 1 calc PR A 1
C19 C 0.6221(10) 0.2948(7) 0.2688(6) 0.034(3) Uani 0.50 1 d PDU A 1
H19A H 0.6079 0.3725 0.2705 0.041 Uiso 0.50 1 calc PR A 1
S2A S 0.6147(3) 0.3207(2) 0.25845(17) 0.0303(4) Uani 0.50 1 d PDU A 2
C17A C 0.7163(7) 0.2328(8) 0.2217(6) 0.0270(17) Uani 0.50 1 d PDU A 2
H17B H 0.7737 0.2560 0.1894 0.032 Uiso 0.50 1 calc PR A 2
C18A C 0.7025(9) 0.1254(8) 0.2456(6) 0.0312(16) Uani 0.50 1 d PDU A 2
H18B H 0.7497 0.0646 0.2319 0.037 Uiso 0.50 1 calc PR A 2
C19A C 0.6101(10) 0.1155(7) 0.2932(6) 0.036(3) Uani 0.50 1 d PDU A 2
H19B H 0.5877 0.0470 0.3147 0.044 Uiso 0.50 1 calc PR A 2
C1 C 0.45809(17) 0.23596(15) 0.35536(11) 0.0195(4) Uani 1 1 d . A .
H1 H 0.3692 0.2502 0.3105 0.023 Uiso 1 1 calc R . .
C2 C 0.49690(17) 0.33929(15) 0.41669(12) 0.0205(4) Uani 1 1 d . . .
H2 H 0.5033 0.4031 0.3776 0.025 Uiso 1 1 calc R . .
C3 C 0.38735(18) 0.36638(14) 0.45544(12) 0.0201(4) Uani 1 1 d . . .
C4 C 0.40249(19) 0.36665(16) 0.54646(12) 0.0255(4) Uani 1 1 d . . .
H4 H 0.4858 0.3488 0.5889 0.031 Uiso 1 1 calc R . .
C5 C 0.2954(2) 0.39312(17) 0.57500(13) 0.0288(4) Uani 1 1 d . . .
H5 H 0.3047 0.3939 0.6371 0.035 Uiso 1 1 calc R . .
C6 C 0.1749(2) 0.41833(17) 0.51236(13) 0.0268(4) Uani 1 1 d . . .
H6 H 0.0990 0.4359 0.5295 0.032 Uiso 1 1 calc R . .
C7 C 0.17014(18) 0.41677(15) 0.42318(12) 0.0221(4) Uani 1 1 d . . .
C8 C 0.63324(18) 0.32641(16) 0.48705(12) 0.0250(4) Uani 1 1 d . . .
H8A H 0.6543 0.3935 0.5240 0.037 Uiso 1 1 calc R . .
H8B H 0.7005 0.3152 0.4571 0.037 Uiso 1 1 calc R . .
H8C H 0.6323 0.2623 0.5251 0.037 Uiso 1 1 calc R . .
C9 C 0.21455(18) 0.10180(15) 0.44426(12) 0.0221(4) Uani 1 1 d . . .
C10 C 0.2638(2) 0.10219(18) 0.53693(13) 0.0301(4) Uani 1 1 d . . .
H10 H 0.3539 0.0835 0.5667 0.036 Uiso 1 1 calc R . .
C11 C 0.1802(2) 0.13021(18) 0.58579(14) 0.0325(5) Uani 1 1 d . . .
H11 H 0.2136 0.1303 0.6494 0.039 Uiso 1 1 calc R . .
C12 C 0.0484(2) 0.15815(17) 0.54326(14) 0.0303(4) Uani 1 1 d . . .
C13 C 0.0018(2) 0.15781(18) 0.45027(14) 0.0336(5) Uani 1 1 d . . .
H13 H -0.0881 0.1771 0.4204 0.040 Uiso 1 1 calc R . .
C14 C 0.08363(19) 0.12997(17) 0.40012(13) 0.0291(4) Uani 1 1 d . . .
H14 H 0.0506 0.1302 0.3365 0.035 Uiso 1 1 calc R . .
C15 C -0.0409(2) 0.1910(2) 0.59709(17) 0.0449(6) Uani 1 1 d . . .
H15A H -0.0522 0.2717 0.5950 0.067 Uiso 1 1 calc R . .
H15B H -0.0010 0.1672 0.6594 0.067 Uiso 1 1 calc R . .
H15C H -0.1276 0.1553 0.5718 0.067 Uiso 1 1 calc R . .
C16 C 0.55601(17) 0.21573(15) 0.30481(11) 0.0211(4) Uani 1 1 d D . .
H2N H 0.504(2) 0.1189(18) 0.4472(14) 0.022(6) Uiso 1 1 d . . .

loop_
_atom_site_aniso_label
_atom_site_aniso_U_11
_atom_site_aniso_U_22
_atom_site_aniso_U_33
_atom_site_aniso_U_23
_atom_site_aniso_U_13
_atom_site_aniso_U_12
Br1 0.02190(12) 0.04609(15) 0.02841(12) -0.00159(9) 0.00530(8) 0.00739(9)
N1 0.0212(8) 0.0191(8) 0.0224(8) -0.0016(6) 0.0072(6) 0.0001(6)
N2 0.0183(8) 0.0214(8) 0.0211(8) 0.0029(6) 0.0039(6) -0.0011(7)
O1 0.0270(7) 0.0355(8) 0.0215(7) -0.0039(6) 0.0047(5) -0.0070(6)
O2 0.0297(7) 0.0184(7) 0.0311(7) -0.0004(5) 0.0101(6) -0.0008(6)
S1 0.0202(2) 0.0204(2) 0.0202(2) -0.00154(17) 0.00656(17) -0.00255(18)
S2 0.0305(8) 0.0250(8) 0.0296(7) 0.0006(6) 0.0152(6) 0.0046(6)
C17 0.023(2) 0.040(3) 0.024(3) 0.001(2) 0.0116(18) 0.002(2)
C18 0.031(3) 0.038(3) 0.021(2) -0.002(2) 0.010(2) -0.006(2)
C19 0.043(4) 0.030(4) 0.032(3) 0.002(3) 0.014(2) 0.000(3)
S2A 0.0389(9) 0.0279(10) 0.0340(8) 0.0022(7) 0.0256(6) -0.0058(7)
C17A 0.022(2) 0.043(3) 0.023(2) -0.008(2) 0.0176(19) -0.002(2)
C18A 0.031(3) 0.036(3) 0.025(3) -0.002(2) 0.008(2) 0.006(2)
C19A 0.041(4) 0.042(5) 0.029(3) 0.006(3) 0.014(2) -0.011(3)
C1 0.0202(9) 0.0190(9) 0.0196(8) 0.0009(7) 0.0065(7) 0.0004(7)
C2 0.0214(9) 0.0194(9) 0.0210(9) -0.0002(7) 0.0072(7) 0.0003(7)
C3 0.0224(9) 0.0149(8) 0.0231(9) -0.0006(7) 0.0072(7) -0.0004(7)
C4 0.0268(10) 0.0261(10) 0.0228(9) -0.0003(7) 0.0065(8) 0.0031(8)
C5 0.0351(11) 0.0315(11) 0.0224(9) 0.0007(8) 0.0128(8) 0.0042(9)
C6 0.0272(10) 0.0289(10) 0.0292(10) -0.0005(8) 0.0158(8) 0.0030(8)
C7 0.0201(9) 0.0197(9) 0.0255(9) -0.0013(7) 0.0056(7) 0.0004(8)
C8 0.0215(9) 0.0254(10) 0.0267(9) -0.0033(8) 0.0058(7) -0.0013(8)
C9 0.0213(9) 0.0219(9) 0.0253(9) 0.0017(7) 0.0106(7) -0.0020(8)
C10 0.0255(10) 0.0374(12) 0.0271(10) 0.0061(8) 0.0078(8) 0.0062(9)
C11 0.0359(11) 0.0389(12) 0.0269(10) 0.0078(9) 0.0156(9) 0.0068(10)
C12 0.0318(11) 0.0251(10) 0.0408(12) 0.0069(9) 0.0213(9) 0.0020(9)
C13 0.0208(10) 0.0374(12) 0.0427(12) 0.0021(9) 0.0099(9) 0.0020(9)
C14 0.0247(10) 0.0333(11) 0.0265(10) 0.0001(8) 0.0043(8) -0.0011(9)
C15 0.0414(13) 0.0503(15) 0.0535(14) 0.0083(12) 0.0297(11) 0.0086(12)
C16 0.0211(9) 0.0219(9) 0.0204(9) -0.0006(7) 0.0066(7) 0.0012(8)

loop_
_atom_type_symbol
_atom_type_description
_atom_type_scat_dispersion_real
_atom_type_scat_dispersion_imag
_atom_type_scat_source
C C 0.0033 0.0016 'International Tables Vol C Tables 4.2.6.8 and 6.1.1.4'
H H 0.0000 0.0000 'International Tables Vol C Tables 4.2.6.8 and 6.1.1.4'
N N 0.0061 0.0033 'International Tables Vol C Tables 4.2.6.8 and 6.1.1.4'
O O 0.0106 0.0060 'International Tables Vol C Tables 4.2.6.8 and 6.1.1.4'
S S 0.1246 0.1234 'International Tables Vol C Tables 4.2.6.8 and 6.1.1.4'
Br Br -0.2901 2.4595 'International Tables Vol C Tables 4.2.6.8 and 6.1.1.4'

loop_
_geom_angle_atom_site_label_1
_geom_angle_atom_site_label_2
_geom_angle_atom_site_label_3
_geom_angle
C7 N1 C3 117.11(15)
C1 N2 S1 125.11(13)
C1 N2 H2N 121.5(16)
S1 N2 H2N 113.4(16)
O1 S1 O2 119.65(8)
O1 S1 N2 108.18(8)
O2 S1 N2 105.43(8)
O1 S1 C9 108.24(9)
O2 S1 C9 106.09(8)
N2 S1 C9 108.89(8)
C16 S2 C17 93.3(3)
C18 C17 S2 111.4(5)
C18 C17 H17A 124.3
S2 C17 H17A 124.3
C17 C18 C19 112.9(6)
C17 C18 H18A 123.6
C19 C18 H18A 123.5
C16 C19 C18 112.7(7)
C16 C19 H19A 123.6
C18 C19 H19A 123.6
C16 S2A C17A 92.2(3)
C18A C17A S2A 110.8(5)
C18A C17A H17B 124.6
S2A C17A H17B 124.6
C17A C18A C19A 112.2(7)
C17A C18A H18B 123.9
C19A C18A H18B 123.9
C16 C19A C18A 112.6(7)
C16 C19A H19B 123.7
C18A C19A H19B 123.7
N2 C1 C16 110.05(14)
N2 C1 C2 111.35(14)
C16 C1 C2 111.35(14)
N2 C1 H1 108.0
C16 C1 H1 108.0
C2 C1 H1 108.0
C3 C2 C8 113.85(15)
C3 C2 C1 109.72(14)
C8 C2 C1 112.01(15)
C3 C2 H2 107.0
C8 C2 H2 107.0
C1 C2 H2 107.0
N1 C3 C4 121.45(17)
N1 C3 C2 114.31(15)
C4 C3 C2 124.23(16)
C5 C4 C3 119.59(17)
C5 C4 H4 120.2
C3 C4 H4 120.2
C6 C5 C4 119.37(17)
C6 C5 H5 120.3
C4 C5 H5 120.3
C5 C6 C7 116.69(18)
C5 C6 H6 121.7
C7 C6 H6 121.7
N1 C7 C6 125.78(17)
N1 C7 Br1 116.03(13)
C6 C7 Br1 118.18(14)
C2 C8 H8A 109.5
C2 C8 H8B 109.5
H8A C8 H8B 109.5
C2 C8 H8C 109.5
H8A C8 H8C 109.5
H8B C8 H8C 109.5
C10 C9 C14 120.89(17)
C10 C9 S1 118.22(14)
C14 C9 S1 120.78(14)
C9 C10 C11 119.24(18)
C9 C10 H10 120.4
C11 C10 H10 120.4
C10 C11 C12 121.06(19)
C10 C11 H11 119.5
C12 C11 H11 119.5
C13 C12 C11 118.52(19)
C13 C12 C15 120.85(19)
C11 C12 C15 120.6(2)
C14 C13 C12 121.37(19)
C14 C13 H13 119.3
C12 C13 H13 119.3
C13 C14 C9 118.92(18)
C13 C14 H14 120.5
C9 C14 H14 120.5
C12 C15 H15A 109.5
C12 C15 H15B 109.5
H15A C15 H15B 109.5
C12 C15 H15C 109.5
H15A C15 H15C 109.5
H15B C15 H15C 109.5
C19A C16 C19 105.1(7)
C19A C16 C1 126.6(5)
C19 C16 C1 128.0(4)
C19A C16 S2A 112.2(5)
C1 C16 S2A 121.18(16)
C19 C16 S2 109.6(4)
C1 C16 S2 122.34(16)
S2A C16 S2 116.44(17)

loop_
_geom_bond_atom_site_label_1
_geom_bond_atom_site_label_2
_geom_bond_distance
Br1 C7 1.9090(18)
N1 C7 1.316(2)
N1 C3 1.359(2)
N2 C1 1.462(2)
N2 S1 1.6100(16)
N2 H2N 0.76(2)
O1 S1 1.4335(14)
O2 S1 1.4411(13)
S1 C9 1.7693(18)
S2 C16 1.696(3)
S2 C17 1.708(7)
C17 C18 1.351(11)
C17 H17A 0.9500
C18 C19 1.406(11)
C18 H18A 0.9500
C19 C16 1.405(10)
C19 H19A 0.9500
S2A C16 1.676(3)
S2A C17A 1.735(7)
C17A C18A 1.368(11)
C17A H17B 0.9500
C18A C19A 1.414(12)
C18A H18B 0.9500
C19A C16 1.374(9)
C19A H19B 0.9500
C1 C16 1.514(2)
C1 C2 1.550(2)
C1 H1 1.0000
C2 C3 1.509(2)
C2 C8 1.529(2)
C2 H2 1.0000
C3 C4 1.389(2)
C4 C5 1.385(3)
C4 H4 0.9500
C5 C6 1.381(3)
C5 H5 0.9500
C6 C7 1.388(3)
C6 H6 0.9500
C8 H8A 0.9800
C8 H8B 0.9800
C8 H8C 0.9800
C9 C10 1.385(3)
C9 C14 1.387(3)
C10 C11 1.386(3)
C10 H10 0.9500
C11 C12 1.390(3)
C11 H11 0.9500
C12 C13 1.389(3)
C12 C15 1.509(3)
C13 C14 1.386(3)
C13 H13 0.9500
C14 H14 0.9500
C15 H15A 0.9800
C15 H15B 0.9800
C15 H15C 0.9800

loop_
_geom_hbond_atom_site_label_D
_geom_hbond_atom_site_label_H
_geom_hbond_atom_site_label_A
_geom_hbond_distance_DH
_geom_hbond_distance_HA
_geom_hbond_distance_DA
_geom_hbond_angle_DHA
_geom_hbond_site_symmetry_A
N2 H2N O2 0.76(2) 2.24(2) 2.983(2) 166(2) 3_656

loop_
_geom_torsion_atom_site_label_1
_geom_torsion_atom_site_label_2
_geom_torsion_atom_site_label_3
_geom_torsion_atom_site_label_4
_geom_torsion
C1 N2 S1 O1 25.20(17)
C1 N2 S1 O2 154.31(14)
C1 N2 S1 C9 -92.22(16)
C16 S2 C17 C18 -0.02(15)
S2 C17 C18 C19 0.0(2)
C17 C18 C19 C16 0.1(4)
C16 S2A C17A C18A 0.14(15)
S2A C17A C18A C19A 0.07(19)
C17A C18A C19A C16 -0.3(4)
S1 N2 C1 C16 -109.45(16)
S1 N2 C1 C2 126.58(14)
N2 C1 C2 C3 -64.89(18)
C16 C1 C2 C3 171.87(14)
N2 C1 C2 C8 62.57(19)
C16 C1 C2 C8 -60.66(19)
C7 N1 C3 C4 -0.4(3)
C7 N1 C3 C2 -179.89(16)
C8 C2 C3 N1 171.87(15)
C1 C2 C3 N1 -61.70(19)
C8 C2 C3 C4 -7.6(3)
C1 C2 C3 C4 118.82(19)
N1 C3 C4 C5 0.4(3)
C2 C3 C4 C5 179.79(18)
C3 C4 C5 C6 0.3(3)
C4 C5 C6 C7 -0.9(3)
C3 N1 C7 C6 -0.2(3)
C3 N1 C7 Br1 178.71(12)
C5 C6 C7 N1 0.9(3)
C5 C6 C7 Br1 -178.04(15)
O1 S1 C9 C10 -178.62(15)
O2 S1 C9 C10 51.81(17)
N2 S1 C9 C10 -61.24(18)
O1 S1 C9 C14 5.07(19)
O2 S1 C9 C14 -124.51(16)
N2 S1 C9 C14 122.45(17)
C14 C9 C10 C11 0.6(3)
S1 C9 C10 C11 -175.70(17)
C9 C10 C11 C12 -0.2(3)
C10 C11 C12 C13 -0.2(3)
C10 C11 C12 C15 -178.6(2)
C11 C12 C13 C14 0.3(3)
C15 C12 C13 C14 178.7(2)
C12 C13 C14 C9 0.1(3)
C10 C9 C14 C13 -0.6(3)
S1 C9 C14 C13 175.66(16)
C18A C19A C16 C19 -3.9(6)
C18A C19A C16 C1 -177.6(4)
C18A C19A C16 S2A 0.4(4)
C18A C19A C16 S2 140(5)
C18 C19 C16 C19A 3.4(6)
C18 C19 C16 C1 177.0(4)
C18 C19 C16 S2A -147(3)
C18 C19 C16 S2 -0.1(4)
N2 C1 C16 C19A 11.4(4)
C2 C1 C16 C19A 135.4(4)
N2 C1 C16 C19 -160.9(4)
C2 C1 C16 C19 -36.9(4)
N2 C1 C16 S2A -166.49(16)
C2 C1 C16 S2A -42.5(2)
N2 C1 C16 S2 15.9(2)
C2 C1 C16 S2 139.88(17)
C17A S2A C16 C19A -0.3(3)
C17A S2A C16 C19 31(3)
C17A S2A C16 C1 177.8(3)
C17A S2A C16 S2 -4.4(3)
C17 S2 C16 C19A -37(5)
C17 S2 C16 C19 0.1(3)
C17 S2 C16 C1 -177.2(3)
C17 S2 C16 S2A 5.1(3)
